data_4507200
loop_
_publ_author_name
'Bhattacharya, Suman'
'Saha, Binoy K.'

_publ_section_title
;
 Polymorphism through Desolvation of the Solvates of a van der Waals Host
;
_journal_issue 2
_journal_name_full 'Crystal Growth &amp; Design'
_journal_page_first 606
_journal_paper_doi 10.1021/cg301269d
_journal_volume 13
_journal_year 2013
_chemical_formula_moiety '2(C33 H36 O3), C1 H1 Cl3'
_chemical_formula_sum 'C67 H73 Cl3 O6'
_chemical_formula_weight 1080.60
_chemical_name_common 1H-CLF
_chemical_name_systematic
;
2,4,6-Triethyl-1,3,5-trisphenoxymethylbenzene , chloroform
;
_space_group_IT_number 2
_symmetry_cell_setting triclinic
_symmetry_space_group_name_Hall '-P 1'
_symmetry_space_group_name_H-M 'P -1'
_atom_sites_solution_hydrogens geom
_atom_sites_solution_primary direct
_atom_sites_solution_secondary difmap
_audit_creation_method SHELXL-97
_cell_angle_alpha 99.951(11)
_cell_angle_beta 98.158(9)
_cell_angle_gamma 115.35(2)
_cell_formula_units_Z 2
_cell_length_a 11.9291(14)
_cell_length_b 14.0095(19)
_cell_length_c 20.825(2)
_cell_measurement_reflns_used 3694
_cell_measurement_temperature 298(2)
_cell_measurement_theta_max 29.2953
_cell_measurement_theta_min 2.7503
_cell_volume 3005.4(9)
_computing_cell_refinement
;
CrysAlisPro, Oxford Diffraction Ltd.,
Version 1.171.34.44 (release 25-10-2010 CrysAlis171 .NET)
(compiled Oct 25 2010,18:11:34)
;
_computing_data_collection
;
CrysAlisPro, Oxford Diffraction Ltd.,
Version 1.171.34.44 (release 25-10-2010 CrysAlis171 .NET)
(compiled Oct 25 2010,18:11:34)
;
_computing_data_reduction
;
CrysAlisPro, Oxford Diffraction Ltd.,
Version 1.171.34.44 (release 25-10-2010 CrysAlis171 .NET)
(compiled Oct 25 2010,18:11:34)
;
_computing_structure_refinement 'SHELXL-97 (Sheldrick, 1997)'
_computing_structure_solution 'SHELXS-97 (Sheldrick, 1990)'
_diffrn_ambient_temperature 298(2)
_diffrn_detector_area_resol_mean 15.9821
_diffrn_measured_fraction_theta_full 0.999
_diffrn_measured_fraction_theta_max 0.836
_diffrn_measurement_device_type 'Xcalibur, Eos'
_diffrn_measurement_method '\w scans'
_diffrn_radiation_monochromator graphite
_diffrn_radiation_source 'Enhance (Mo) X-ray Source'
_diffrn_radiation_type 'Mo K\a'
_diffrn_radiation_wavelength 0.7107
_diffrn_reflns_av_R_equivalents 0.0981
_diffrn_reflns_av_sigmaI/netI 0.2159
_diffrn_reflns_limit_h_max 16
_diffrn_reflns_limit_h_min -15
_diffrn_reflns_limit_k_max 18
_diffrn_reflns_limit_k_min -18
_diffrn_reflns_limit_l_max 28
_diffrn_reflns_limit_l_min -28
_diffrn_reflns_number 27477
_diffrn_reflns_theta_full 25.00
_diffrn_reflns_theta_max 29.35
_diffrn_reflns_theta_min 2.76
_exptl_absorpt_coefficient_mu 0.203
_exptl_absorpt_correction_T_max 0.960
_exptl_absorpt_correction_T_min 0.943
_exptl_absorpt_correction_type multi-scan
_exptl_absorpt_process_details
;
CrysAlisPro, Oxford Diffraction Ltd.,
Version 1.171.34.44 (release 25-10-2010 CrysAlis171 .NET)
(compiled Oct 25 2010,18:11:34)
Empirical absorption correction using spherical harmonics,
 implemented in SCALE3 ABSPACK scaling algorithm.
;
_exptl_crystal_colour colorless
_exptl_crystal_density_diffrn 1.194
_exptl_crystal_density_method 'not measured'
_exptl_crystal_description block
_exptl_crystal_F_000 1148
_exptl_crystal_size_max 0.32
_exptl_crystal_size_mid 0.24
_exptl_crystal_size_min 0.20
_refine_diff_density_max 0.551
_refine_diff_density_min -0.400
_refine_diff_density_rms 0.042
_refine_ls_extinction_coef 0.0057(11)
_refine_ls_extinction_expression
;
 Fc^*^=kFc[1+0.001xFc^2^\l^3^/sin(2\q)]^-1/4^
;
_refine_ls_extinction_method SHELXL
_refine_ls_goodness_of_fit_ref 0.937
_refine_ls_hydrogen_treatment constr
_refine_ls_matrix_type full
_refine_ls_number_parameters 708
_refine_ls_number_reflns 16520
_refine_ls_number_restraints 4
_refine_ls_restrained_S_all 0.943
_refine_ls_R_factor_all 0.2861
_refine_ls_R_factor_gt 0.0815
_refine_ls_shift/su_max 0.000
_refine_ls_shift/su_mean 0.000
_refine_ls_structure_factor_coef Fsqd
_refine_ls_weighting_details
;
calc w=1/[\s^2^(Fo^2^)+(0.0929P)^2^+0.0000P] where P=(Fo^2^+2Fc^2^)/3
;
_refine_ls_weighting_scheme calc
_refine_ls_wR_factor_gt 0.1918
_refine_ls_wR_factor_ref 0.2886
_reflns_number_gt 3903
_reflns_number_total 16520
_reflns_threshold_expression >2sigma(I)
_cod_data_source_file cg301269d_si_001.cif
_cod_data_source_block 1H-CLF
_cod_original_cell_volume 3005.5(9)
_cod_database_code 4507200

loop_
_symmetry_equiv_pos_as_xyz
'x, y, z'
'-x, -y, -z'

loop_
_atom_site_label
_atom_site_type_symbol
_atom_site_fract_x
_atom_site_fract_y
_atom_site_fract_z
_atom_site_U_iso_or_equiv
_atom_site_adp_type
_atom_site_occupancy
_atom_site_symmetry_multiplicity
_atom_site_calc_flag
_atom_site_refinement_flags
_atom_site_disorder_assembly
_atom_site_disorder_group
O2 O 0.1180(3) 0.2156(2) 0.41888(16) 0.0710(10) Uani 1 1 d . . .
O3 O 0.5486(3) 0.2932(2) 0.60774(16) 0.0729(10) Uani 1 1 d . . .
O4 O -0.0254(4) 0.2202(3) 0.94088(16) 0.0773(11) Uani 1 1 d . . .
O1 O 0.6907(3) 0.5296(2) 0.38140(17) 0.0728(11) Uani 1 1 d . . .
O5 O 0.3819(3) 0.1140(2) 1.10018(17) 0.0720(10) Uani 1 1 d . . .
C3 C 0.3287(4) 0.2551(3) 0.4109(2) 0.0518(12) Uani 1 1 d . . .
O6 O 0.0603(3) -0.1962(2) 0.84463(15) 0.0739(11) Uani 1 1 d . . .
C1 C 0.5235(4) 0.4230(3) 0.4289(2) 0.0471(11) Uani 1 1 d . . .
C4 C 0.3876(5) 0.2243(3) 0.4598(2) 0.0510(12) Uani 1 1 d . . .
C34 C 0.0670(5) 0.1033(3) 0.9582(2) 0.0548(12) Uani 1 1 d . . .
C2 C 0.3943(5) 0.3542(3) 0.3944(2) 0.0534(12) Uani 1 1 d . . .
C37 C 0.2568(4) 0.0414(3) 0.9403(2) 0.0507(12) Uani 1 1 d . . .
C6 C 0.5848(4) 0.3925(3) 0.4777(2) 0.0505(12) Uani 1 1 d . . .
C5 C 0.5169(5) 0.2928(3) 0.4924(2) 0.0505(12) Uani 1 1 d . . .
C16 C -0.0131(5) 0.1546(4) 0.4028(3) 0.0645(13) Uani 1 1 d . . .
C35 C 0.1820(5) 0.1528(3) 1.0063(2) 0.0546(12) Uani 1 1 d . . .
C61 C 0.0197(5) -0.2890(3) 0.7934(2) 0.0573(12) Uani 1 1 d . . .
C8 C 0.5805(5) 0.2603(4) 0.5462(2) 0.0629(13) Uani 1 1 d . . .
H8A H 0.5500 0.1818 0.5340 0.075 Uiso 1 1 calc R . .
H8B H 0.6724 0.2964 0.5517 0.075 Uiso 1 1 calc R . .
C38 C 0.1434(5) -0.0055(3) 0.8914(2) 0.0527(12) Uani 1 1 d . . .
C12 C 0.7228(5) 0.4664(4) 0.5163(2) 0.0642(13) Uani 1 1 d . . .
H12A H 0.7321 0.4606 0.5623 0.077 Uiso 1 1 calc R . .
H12B H 0.7435 0.5416 0.5173 0.077 Uiso 1 1 calc R . .
C55 C 0.4680(5) 0.1583(4) 1.1609(3) 0.0650(13) Uani 1 1 d . . .
C9 C 0.5963(4) 0.5333(3) 0.4160(2) 0.0595(13) Uani 1 1 d . . .
H9A H 0.5382 0.5508 0.3889 0.071 Uiso 1 1 calc R . .
H9B H 0.6374 0.5895 0.4582 0.071 Uiso 1 1 calc R . .
C42 C 0.1198(5) -0.0930(3) 0.8289(2) 0.0628(13) Uani 1 1 d . . .
H42A H 0.0644 -0.0906 0.7910 0.075 Uiso 1 1 calc R . .
H42B H 0.1999 -0.0815 0.8175 0.075 Uiso 1 1 calc R . .
C39 C 0.0470(5) 0.0242(3) 0.8996(2) 0.0552(12) Uani 1 1 d . . .
C36 C 0.2776(5) 0.1226(3) 0.9972(2) 0.0567(13) Uani 1 1 d . . .
C22 C 0.5878(5) 0.2633(4) 0.6630(3) 0.0617(13) Uani 1 1 d . . .
C28 C 0.7822(5) 0.6268(4) 0.3768(2) 0.0639(14) Uani 1 1 d . . .
C41 C 0.4021(5) 0.1749(4) 1.0502(2) 0.0663(14) Uani 1 1 d . . .
H41A H 0.4700 0.1721 1.0305 0.080 Uiso 1 1 calc R . .
H41B H 0.4260 0.2508 1.0703 0.080 Uiso 1 1 calc R . .
C40 C -0.0385(5) 0.1312(4) 0.9696(3) 0.0704(15) Uani 1 1 d . . .
H40A H -0.1211 0.0683 0.9485 0.085 Uiso 1 1 calc R . .
H40B H -0.0325 0.1521 1.0173 0.085 Uiso 1 1 calc R . .
C66 C 0.0376(5) -0.2901(4) 0.7306(2) 0.0692(14) Uani 1 1 d . . .
H66 H 0.0819 -0.2245 0.7197 0.083 Uiso 1 1 calc R . .
C49 C -0.0977(5) 0.2714(4) 0.9569(3) 0.0673(15) Uani 1 1 d . . .
C14 C 0.3290(5) 0.3844(4) 0.3396(2) 0.0658(13) Uani 1 1 d . . .
H14A H 0.3592 0.4629 0.3519 0.079 Uiso 1 1 calc R . .
H14B H 0.2376 0.3490 0.3361 0.079 Uiso 1 1 calc R . .
C33 C 0.7848(6) 0.7260(4) 0.3970(3) 0.0811(17) Uani 1 1 d . . .
H33 H 0.7205 0.7308 0.4158 0.097 Uiso 1 1 calc R . .
C27 C 0.6617(5) 0.2115(4) 0.6646(3) 0.0719(15) Uani 1 1 d . . .
H27 H 0.6902 0.1941 0.6272 0.086 Uiso 1 1 calc R . .
C45 C 0.3609(5) 0.0070(4) 0.9323(2) 0.0705(14) Uani 1 1 d . . .
H45A H 0.3210 -0.0694 0.9076 0.085 Uiso 1 1 calc R . .
H45B H 0.4081 0.0143 0.9764 0.085 Uiso 1 1 calc R . .
C7 C 0.1887(5) 0.1823(4) 0.3770(2) 0.0638(13) Uani 1 1 d . . .
H7A H 0.1691 0.1912 0.3323 0.077 Uiso 1 1 calc R . .
H7B H 0.1669 0.1061 0.3733 0.077 Uiso 1 1 calc R . .
C48 C -0.0773(6) 0.0396(4) 0.7950(2) 0.0849(17) Uani 1 1 d . . .
H48A H -0.0671 0.1095 0.8179 0.127 Uiso 1 1 calc R . .
H48B H -0.1565 0.0017 0.7613 0.127 Uiso 1 1 calc R . .
H48C H -0.0076 0.0499 0.7741 0.127 Uiso 1 1 calc R . .
C62 C -0.0450(5) -0.3867(4) 0.8097(3) 0.0847(18) Uani 1 1 d . . .
H62 H -0.0574 -0.3862 0.8528 0.102 Uiso 1 1 calc R . .
C15 C 0.3535(6) 0.3511(5) 0.2713(3) 0.0924(18) Uani 1 1 d . . .
H15A H 0.4403 0.3983 0.2713 0.139 Uiso 1 1 calc R . .
H15B H 0.2964 0.3574 0.2369 0.139 Uiso 1 1 calc R . .
H15C H 0.3394 0.2768 0.2628 0.139 Uiso 1 1 calc R . .
C65 C -0.0100(5) -0.3887(4) 0.6823(3) 0.0763(15) Uani 1 1 d . . .
H65 H 0.0011 -0.3894 0.6389 0.092 Uiso 1 1 calc R . .
C46 C 0.4541(6) 0.0761(4) 0.8952(3) 0.096(2) Uani 1 1 d . . .
H46A H 0.4890 0.1522 0.9176 0.144 Uiso 1 1 calc R . .
H46B H 0.4096 0.0626 0.8498 0.144 Uiso 1 1 calc R . .
H46C H 0.5222 0.0567 0.8950 0.144 Uiso 1 1 calc R . .
C43 C 0.2074(5) 0.2398(3) 1.0694(2) 0.0684(15) Uani 1 1 d . . .
H43A H 0.2695 0.2398 1.1050 0.082 Uiso 1 1 calc R . .
H43B H 0.1288 0.2218 1.0841 0.082 Uiso 1 1 calc R . .
C10 C 0.3156(5) 0.1165(3) 0.4767(2) 0.0701(15) Uani 1 1 d . . .
H10A H 0.2258 0.0982 0.4697 0.084 Uiso 1 1 calc R . .
H10B H 0.3480 0.1247 0.5238 0.084 Uiso 1 1 calc R . .
C23 C 0.5446(6) 0.2878(5) 0.7178(3) 0.0889(18) Uani 1 1 d . . .
H23 H 0.4941 0.3232 0.7163 0.107 Uiso 1 1 calc R . .
C17 C -0.0838(6) 0.0641(4) 0.3489(3) 0.0775(15) Uani 1 1 d . . .
H17 H -0.0427 0.0386 0.3210 0.093 Uiso 1 1 calc R . .
C64 C -0.0736(6) -0.4850(4) 0.6991(3) 0.0863(18) Uani 1 1 d . . .
H64 H -0.1052 -0.5514 0.6671 0.104 Uiso 1 1 calc R . .
C47 C -0.0783(5) -0.0285(4) 0.8460(2) 0.0730(15) Uani 1 1 d . . .
H47A H -0.1477 -0.0373 0.8676 0.088 Uiso 1 1 calc R . .
H47B H -0.0942 -0.1007 0.8222 0.088 Uiso 1 1 calc R . .
C56 C 0.5799(6) 0.2544(5) 1.1773(3) 0.0906(18) Uani 1 1 d . . .
H56 H 0.6027 0.2933 1.1452 0.109 Uiso 1 1 calc R . .
C29 C 0.8777(6) 0.6209(5) 0.3484(3) 0.103(2) Uani 1 1 d . . .
H29 H 0.8765 0.5537 0.3343 0.123 Uiso 1 1 calc R . .
C54 C -0.1725(6) 0.2505(5) 1.0009(3) 0.0930(19) Uani 1 1 d . . .
H54 H -0.1807 0.1961 1.0227 0.112 Uiso 1 1 calc R . .
C11 C 0.3284(6) 0.0225(3) 0.4338(3) 0.095(2) Uani 1 1 d . . .
H11A H 0.2794 -0.0443 0.4452 0.142 Uiso 1 1 calc R . .
H11B H 0.4167 0.0385 0.4423 0.142 Uiso 1 1 calc R . .
H11C H 0.2972 0.0146 0.3871 0.142 Uiso 1 1 calc R . .
C60 C 0.4343(6) 0.0984(5) 1.2076(3) 0.0928(18) Uani 1 1 d . . .
H60 H 0.3591 0.0328 1.1968 0.111 Uiso 1 1 calc R . .
C63 C -0.0906(6) -0.4837(4) 0.7626(4) 0.098(2) Uani 1 1 d . . .
H63 H -0.1335 -0.5492 0.7738 0.118 Uiso 1 1 calc R . .
C21 C -0.0728(6) 0.1916(5) 0.4448(3) 0.0905(19) Uani 1 1 d . . .
H21 H -0.0257 0.2516 0.4818 0.109 Uiso 1 1 calc R . .
C19 C -0.2754(7) 0.0464(6) 0.3782(5) 0.123(3) Uani 1 1 d . . .
H19 H -0.3638 0.0086 0.3714 0.147 Uiso 1 1 calc R . .
C13 C 0.8173(5) 0.4386(4) 0.4860(3) 0.0887(18) Uani 1 1 d . . .
H13A H 0.9029 0.4896 0.5112 0.133 Uiso 1 1 calc R . .
H13B H 0.8077 0.4428 0.4402 0.133 Uiso 1 1 calc R . .
H13C H 0.8010 0.3658 0.4875 0.133 Uiso 1 1 calc R . .
C26 C 0.6934(6) 0.1852(4) 0.7237(3) 0.0925(19) Uani 1 1 d . . .
H26 H 0.7455 0.1514 0.7259 0.111 Uiso 1 1 calc R . .
C50 C -0.0885(6) 0.3515(5) 0.9252(3) 0.102(2) Uani 1 1 d . . .
H50 H -0.0370 0.3671 0.8950 0.123 Uiso 1 1 calc R . .
C18 C -0.2155(6) 0.0114(5) 0.3363(4) 0.101(2) Uani 1 1 d . . .
H18 H -0.2633 -0.0481 0.2991 0.122 Uiso 1 1 calc R . .
C20 C -0.2048(8) 0.1375(6) 0.4307(4) 0.117(3) Uani 1 1 d . . .
H20 H -0.2467 0.1637 0.4575 0.141 Uiso 1 1 calc R . .
C44 C 0.2575(6) 0.3538(4) 1.0577(3) 0.098(2) Uani 1 1 d . . .
H44A H 0.2744 0.4062 1.0989 0.147 Uiso 1 1 calc R . .
H44B H 0.1947 0.3551 1.0240 0.147 Uiso 1 1 calc R . .
H44C H 0.3351 0.3718 1.0429 0.147 Uiso 1 1 calc R . .
C25 C 0.6498(7) 0.2078(5) 0.7781(3) 0.106(2) Uani 1 1 d . . .
H25 H 0.6698 0.1882 0.8169 0.127 Uiso 1 1 calc R . .
C32 C 0.8813(7) 0.8175(4) 0.3898(3) 0.111(2) Uani 1 1 d . . .
H32 H 0.8836 0.8850 0.4045 0.133 Uiso 1 1 calc R . .
C52 C -0.2288(7) 0.3900(6) 0.9813(4) 0.118(3) Uani 1 1 d . . .
H52 H -0.2735 0.4296 0.9892 0.141 Uiso 1 1 calc R . .
C51 C -0.1551(8) 0.4088(5) 0.9381(4) 0.126(3) Uani 1 1 d . . .
H51 H -0.1484 0.4625 0.9159 0.152 Uiso 1 1 calc R . .
C57 C 0.6586(8) 0.2934(6) 1.2410(5) 0.135(3) Uani 1 1 d . . .
H57 H 0.7341 0.3588 1.2524 0.161 Uiso 1 1 calc R . .
C31 C 0.9750(7) 0.8114(6) 0.3612(4) 0.126(3) Uani 1 1 d . . .
H31 H 1.0398 0.8742 0.3556 0.152 Uiso 1 1 calc R . .
C53 C -0.2377(7) 0.3120(6) 1.0135(4) 0.116(2) Uani 1 1 d . . .
H53 H -0.2879 0.2989 1.0445 0.140 Uiso 1 1 calc R . .
C59 C 0.5155(9) 0.1389(8) 1.2703(4) 0.132(3) Uani 1 1 d . . .
H59 H 0.4946 0.0990 1.3020 0.158 Uiso 1 1 calc R . .
C24 C 0.5764(7) 0.2598(6) 0.7748(3) 0.112(2) Uani 1 1 d . . .
H24 H 0.5471 0.2766 0.8121 0.134 Uiso 1 1 calc R . .
C30 C 0.9731(6) 0.7127(6) 0.3410(4) 0.121(3) Uani 1 1 d . . .
H30 H 1.0374 0.7084 0.3221 0.146 Uiso 1 1 calc R . .
C58 C 0.6238(11) 0.2337(9) 1.2877(4) 0.151(3) Uani 1 1 d . . .
H58 H 0.6755 0.2594 1.3311 0.181 Uiso 1 1 calc R . .
Cl1 Cl 0.4228(5) 0.4632(3) 0.8192(3) 0.266(2) Uani 0.75 1 d P A 1
Cl3 Cl 0.1990(5) 0.4229(4) 0.8505(3) 0.262(2) Uani 0.75 1 d P A 1
Cl2 Cl 0.2814(5) 0.2628(5) 0.8482(4) 0.282(3) Uani 0.75 1 d P A 1
C67 C 0.2637(12) 0.3605(10) 0.8115(6) 0.170(5) Uani 0.75 1 d P A 1
H67 H 0.2174 0.3277 0.7642 0.204 Uiso 0.75 1 calc PR A 1
Cl4 Cl 0.4357(9) 0.3665(6) 0.9195(4) 0.133(3) Uiso 0.25 1 d PD B 2
C68 C 0.2826(18) 0.3391(15) 0.8707(9) 0.078(7) Uiso 0.25 1 d PD B 2
H68 H 0.2133 0.3007 0.8914 0.093 Uiso 0.25 1 calc PR B 2
Cl6 Cl 0.2649(10) 0.2578(9) 0.7908(4) 0.129(3) Uiso 0.25 1 d PD B 2
Cl5 Cl 0.3388(19) 0.4729(13) 0.8957(9) 0.267(7) Uiso 0.25 1 d PD B 2

loop_
_atom_site_aniso_label
_atom_site_aniso_U_11
_atom_site_aniso_U_22
_atom_site_aniso_U_33
_atom_site_aniso_U_23
_atom_site_aniso_U_13
_atom_site_aniso_U_12
O2 0.047(2) 0.072(2) 0.078(2) 0.0019(17) 0.018(2) 0.0196(18)
O3 0.092(3) 0.084(2) 0.061(2) 0.0183(18) 0.018(2) 0.057(2)
O4 0.104(3) 0.079(2) 0.084(2) 0.0409(19) 0.042(2) 0.061(2)
O1 0.063(2) 0.0530(18) 0.101(3) 0.0164(17) 0.046(2) 0.0202(17)
O5 0.069(3) 0.067(2) 0.066(2) 0.0183(18) 0.000(2) 0.0235(19)
C3 0.045(3) 0.051(3) 0.052(3) 0.005(2) 0.012(3) 0.019(2)
O6 0.106(3) 0.0477(18) 0.061(2) 0.0115(16) 0.022(2) 0.0297(19)
C1 0.041(3) 0.045(2) 0.057(3) 0.009(2) 0.013(3) 0.022(2)
C4 0.050(3) 0.043(2) 0.060(3) 0.008(2) 0.015(3) 0.023(2)
C34 0.058(3) 0.051(3) 0.065(3) 0.023(2) 0.021(3) 0.028(3)
C2 0.048(3) 0.057(3) 0.059(3) 0.010(2) 0.019(3) 0.028(2)
C37 0.048(3) 0.052(3) 0.057(3) 0.015(2) 0.015(3) 0.027(2)
C6 0.039(3) 0.048(2) 0.064(3) 0.007(2) 0.020(3) 0.021(2)
C5 0.054(3) 0.057(3) 0.050(3) 0.012(2) 0.014(3) 0.035(3)
C16 0.049(3) 0.068(3) 0.078(4) 0.029(3) 0.022(3) 0.023(3)
C35 0.066(4) 0.050(3) 0.058(3) 0.018(2) 0.019(3) 0.032(3)
C61 0.058(3) 0.046(3) 0.064(3) 0.008(2) 0.010(3) 0.024(2)
C8 0.061(4) 0.064(3) 0.062(3) 0.009(2) 0.013(3) 0.031(3)
C38 0.060(4) 0.048(2) 0.052(3) 0.014(2) 0.015(3) 0.027(2)
C12 0.053(3) 0.066(3) 0.074(3) 0.013(3) 0.015(3) 0.030(3)
C55 0.056(4) 0.073(3) 0.063(3) 0.004(3) 0.002(3) 0.035(3)
C9 0.054(3) 0.060(3) 0.077(3) 0.026(2) 0.027(3) 0.031(3)
C42 0.078(4) 0.051(3) 0.058(3) 0.015(2) 0.017(3) 0.029(3)
C39 0.054(3) 0.049(2) 0.054(3) 0.018(2) 0.009(3) 0.017(2)
C36 0.059(4) 0.050(2) 0.060(3) 0.019(2) 0.019(3) 0.021(2)
C22 0.059(4) 0.062(3) 0.062(3) 0.016(3) 0.016(3) 0.026(3)
C28 0.057(4) 0.054(3) 0.078(4) 0.024(3) 0.029(3) 0.018(3)
C41 0.053(4) 0.064(3) 0.068(3) 0.010(3) 0.010(3) 0.019(3)
C40 0.073(4) 0.067(3) 0.084(4) 0.030(3) 0.024(3) 0.038(3)
C66 0.080(4) 0.062(3) 0.062(3) 0.008(3) 0.011(3) 0.034(3)
C49 0.080(4) 0.055(3) 0.076(4) 0.016(3) 0.015(3) 0.042(3)
C14 0.057(4) 0.066(3) 0.070(3) 0.017(3) 0.010(3) 0.027(3)
C33 0.091(5) 0.058(3) 0.105(4) 0.028(3) 0.041(4) 0.036(3)
C27 0.082(4) 0.069(3) 0.069(4) 0.016(3) 0.015(3) 0.041(3)
C45 0.069(4) 0.075(3) 0.075(4) 0.016(3) 0.015(3) 0.042(3)
C7 0.052(3) 0.064(3) 0.063(3) 0.006(2) 0.008(3) 0.022(3)
C48 0.093(5) 0.097(4) 0.072(4) 0.023(3) 0.007(3) 0.054(4)
C62 0.097(5) 0.055(3) 0.091(4) 0.018(3) 0.027(4) 0.024(3)
C15 0.101(5) 0.127(5) 0.066(4) 0.034(3) 0.024(4) 0.065(4)
C65 0.074(4) 0.074(3) 0.064(3) -0.002(3) -0.001(3) 0.033(3)
C46 0.096(5) 0.116(4) 0.108(5) 0.033(4) 0.057(4) 0.066(4)
C43 0.081(4) 0.055(3) 0.066(3) 0.005(2) 0.025(3) 0.030(3)
C10 0.067(4) 0.057(3) 0.077(4) 0.017(3) 0.021(3) 0.019(3)
C23 0.095(5) 0.115(5) 0.080(4) 0.036(4) 0.035(4) 0.062(4)
C17 0.064(4) 0.069(3) 0.088(4) 0.024(3) 0.009(4) 0.022(3)
C64 0.076(5) 0.061(3) 0.101(5) -0.006(3) -0.005(4) 0.031(3)
C47 0.075(4) 0.072(3) 0.071(4) 0.020(3) 0.014(3) 0.033(3)
C56 0.073(5) 0.088(4) 0.089(5) 0.009(4) -0.005(4) 0.031(4)
C29 0.096(5) 0.082(4) 0.157(6) 0.047(4) 0.083(5) 0.044(4)
C54 0.085(5) 0.102(4) 0.122(5) 0.050(4) 0.047(4) 0.056(4)
C11 0.102(5) 0.052(3) 0.116(5) 0.008(3) 0.029(4) 0.028(3)
C60 0.085(5) 0.123(5) 0.081(4) 0.040(4) 0.016(4) 0.055(4)
C63 0.110(6) 0.059(3) 0.113(5) 0.015(4) 0.034(5) 0.028(3)
C21 0.060(4) 0.095(4) 0.124(5) 0.030(4) 0.037(4) 0.037(4)
C19 0.058(5) 0.108(6) 0.204(9) 0.084(6) 0.034(6) 0.022(4)
C13 0.048(4) 0.102(4) 0.111(5) 0.012(3) 0.019(3) 0.036(3)
C26 0.099(5) 0.092(4) 0.096(5) 0.040(4) 0.016(4) 0.049(4)
C50 0.137(7) 0.115(5) 0.107(5) 0.057(4) 0.049(5) 0.089(5)
C18 0.048(4) 0.093(4) 0.127(6) 0.035(4) -0.009(4) 0.008(3)
C20 0.085(6) 0.105(5) 0.190(8) 0.062(5) 0.066(6) 0.051(5)
C44 0.114(6) 0.059(3) 0.105(5) 0.002(3) 0.010(4) 0.038(3)
C25 0.108(6) 0.137(6) 0.094(5) 0.067(4) 0.030(5) 0.060(5)
C32 0.102(6) 0.061(4) 0.166(7) 0.052(4) 0.048(5) 0.022(4)
C52 0.123(7) 0.109(5) 0.142(7) 0.016(5) 0.021(6) 0.082(5)
C51 0.166(8) 0.117(5) 0.152(7) 0.046(5) 0.045(6) 0.109(6)
C57 0.104(6) 0.111(6) 0.127(7) -0.002(5) -0.045(6) 0.029(5)
C31 0.075(5) 0.098(5) 0.213(9) 0.088(5) 0.047(6) 0.025(4)
C53 0.097(6) 0.132(6) 0.162(7) 0.046(5) 0.065(5) 0.078(5)
C59 0.123(8) 0.180(8) 0.097(6) 0.051(6) 0.005(6) 0.075(7)
C24 0.118(7) 0.162(6) 0.085(5) 0.054(5) 0.047(5) 0.078(6)
C30 0.085(5) 0.105(5) 0.195(8) 0.077(5) 0.074(6) 0.037(4)
C58 0.164(10) 0.168(9) 0.085(6) 0.012(6) -0.034(6) 0.073(8)
Cl1 0.217(5) 0.167(3) 0.397(7) 0.061(4) 0.131(5) 0.062(3)
Cl3 0.231(6) 0.311(5) 0.276(5) 0.032(4) 0.150(5) 0.145(5)
Cl2 0.269(6) 0.232(5) 0.380(8) 0.210(6) 0.124(6) 0.087(4)
C67 0.156(12) 0.179(12) 0.153(10) 0.095(9) 0.066(10) 0.030(10)

loop_
_atom_type_symbol
_atom_type_description
_atom_type_scat_dispersion_real
_atom_type_scat_dispersion_imag
_atom_type_scat_source
C C 0.0033 0.0016 'International Tables Vol C Tables 4.2.6.8 and 6.1.1.4'
H H 0.0000 0.0000 'International Tables Vol C Tables 4.2.6.8 and 6.1.1.4'
O O 0.0106 0.0060 'International Tables Vol C Tables 4.2.6.8 and 6.1.1.4'
Cl Cl 0.1484 0.1585 'International Tables Vol C Tables 4.2.6.8 and 6.1.1.4'

loop_
_geom_angle_atom_site_label_1
_geom_angle_atom_site_label_2
_geom_angle_atom_site_label_3
_geom_angle
C16 O2 C7 118.2(4)
C22 O3 C8 117.6(3)
C49 O4 C40 116.9(3)
C28 O1 C9 117.2(3)
C55 O5 C41 118.8(4)
C4 C3 C2 121.6(4)
C4 C3 C7 118.9(4)
C2 C3 C7 119.5(4)
C61 O6 C42 117.1(3)
C6 C1 C2 120.9(4)
C6 C1 C9 118.6(4)
C2 C1 C9 120.4(4)
C3 C4 C5 119.1(4)
C3 C4 C10 121.0(4)
C5 C4 C10 119.8(4)
C35 C34 C39 120.2(4)
C35 C34 C40 119.8(4)
C39 C34 C40 120.0(5)
C3 C2 C1 118.3(4)
C3 C2 C14 120.5(5)
C1 C2 C14 121.2(4)
C38 C37 C36 119.8(4)
C38 C37 C45 120.6(4)
C36 C37 C45 119.6(5)
C5 C6 C1 119.3(4)
C5 C6 C12 119.1(4)
C1 C6 C12 121.6(4)
C6 C5 C4 120.8(4)
C6 C5 C8 119.9(5)
C4 C5 C8 119.2(4)
C21 C16 O2 114.5(5)
C21 C16 C17 120.3(5)
O2 C16 C17 125.2(5)
C34 C35 C36 119.8(4)
C34 C35 C43 121.5(4)
C36 C35 C43 118.7(5)
C66 C61 O6 125.2(4)
C66 C61 C62 119.7(4)
O6 C61 C62 115.1(4)
O3 C8 C5 107.3(3)
O3 C8 H8A 110.2
C5 C8 H8A 110.2
O3 C8 H8B 110.2
C5 C8 H8B 110.2
H8A C8 H8B 108.5
C37 C38 C39 120.5(4)
C37 C38 C42 120.4(4)
C39 C38 C42 119.0(5)
C6 C12 C13 113.1(4)
C6 C12 H12A 109.0
C13 C12 H12A 109.0
C6 C12 H12B 109.0
C13 C12 H12B 109.0
H12A C12 H12B 107.8
O5 C55 C56 125.0(5)
O5 C55 C60 114.5(5)
C56 C55 C60 120.6(6)
O1 C9 C1 108.6(3)
O1 C9 H9A 110.0
C1 C9 H9A 110.0
O1 C9 H9B 110.0
C1 C9 H9B 110.0
H9A C9 H9B 108.4
O6 C42 C38 106.6(3)
O6 C42 H42A 110.4
C38 C42 H42A 110.4
O6 C42 H42B 110.4
C38 C42 H42B 110.4
H42A C42 H42B 108.6
C38 C39 C34 119.4(5)
C38 C39 C47 120.4(4)
C34 C39 C47 120.2(4)
C35 C36 C37 120.3(5)
C35 C36 C41 119.8(4)
C37 C36 C41 119.8(4)
C27 C22 C23 120.8(5)
C27 C22 O3 124.4(4)
C23 C22 O3 114.8(5)
O1 C28 C33 125.3(4)
O1 C28 C29 115.4(4)
C33 C28 C29 119.3(5)
O5 C41 C36 106.9(4)
O5 C41 H41A 110.3
C36 C41 H41A 110.3
O5 C41 H41B 110.3
C36 C41 H41B 110.3
H41A C41 H41B 108.6
O4 C40 C34 108.1(3)
O4 C40 H40A 110.1
C34 C40 H40A 110.1
O4 C40 H40B 110.1
C34 C40 H40B 110.1
H40A C40 H40B 108.4
C61 C66 C65 120.3(5)
C61 C66 H66 119.8
C65 C66 H66 119.8
C54 C49 C50 119.0(5)
C54 C49 O4 125.8(5)
C50 C49 O4 115.1(5)
C2 C14 C15 112.7(4)
C2 C14 H14A 109.1
C15 C14 H14A 109.1
C2 C14 H14B 109.1
C15 C14 H14B 109.1
H14A C14 H14B 107.8
C32 C33 C28 119.9(5)
C32 C33 H33 120.0
C28 C33 H33 120.0
C22 C27 C26 118.3(5)
C22 C27 H27 120.8
C26 C27 H27 120.8
C37 C45 C46 112.1(4)
C37 C45 H45A 109.2
C46 C45 H45A 109.2
C37 C45 H45B 109.2
C46 C45 H45B 109.2
H45A C45 H45B 107.9
O2 C7 C3 106.4(3)
O2 C7 H7A 110.5
C3 C7 H7A 110.5
O2 C7 H7B 110.5
C3 C7 H7B 110.5
H7A C7 H7B 108.6
C47 C48 H48A 109.5
C47 C48 H48B 109.5
H48A C48 H48B 109.5
C47 C48 H48C 109.5
H48A C48 H48C 109.5
H48B C48 H48C 109.5
C63 C62 C61 120.1(5)
C63 C62 H62 120.0
C61 C62 H62 120.0
C14 C15 H15A 109.5
C14 C15 H15B 109.5
H15A C15 H15B 109.5
C14 C15 H15C 109.5
H15A C15 H15C 109.5
H15B C15 H15C 109.5
C64 C65 C66 119.4(5)
C64 C65 H65 120.3
C66 C65 H65 120.3
C45 C46 H46A 109.5
C45 C46 H46B 109.5
H46A C46 H46B 109.5
C45 C46 H46C 109.5
H46A C46 H46C 109.5
H46B C46 H46C 109.5
C35 C43 C44 112.1(4)
C35 C43 H43A 109.2
C44 C43 H43A 109.2
C35 C43 H43B 109.2
C44 C43 H43B 109.2
H43A C43 H43B 107.9
C4 C10 C11 112.3(3)
C4 C10 H10A 109.1
C11 C10 H10A 109.1
C4 C10 H10B 109.1
C11 C10 H10B 109.1
H10A C10 H10B 107.9
C24 C23 C22 119.3(5)
C24 C23 H23 120.3
C22 C23 H23 120.3
C16 C17 C18 120.0(5)
C16 C17 H17 120.0
C18 C17 H17 120.0
C63 C64 C65 120.2(5)
C63 C64 H64 119.9
C65 C64 H64 119.9
C39 C47 C48 112.6(4)
C39 C47 H47A 109.1
C48 C47 H47A 109.1
C39 C47 H47B 109.1
C48 C47 H47B 109.1
H47A C47 H47B 107.8
C55 C56 C57 120.1(7)
C55 C56 H56 119.9
C57 C56 H56 119.9
C30 C29 C28 120.2(5)
C30 C29 H29 119.9
C28 C29 H29 119.9
C49 C54 C53 119.2(6)
C49 C54 H54 120.4
C53 C54 H54 120.4
C10 C11 H11A 109.5
C10 C11 H11B 109.5
H11A C11 H11B 109.5
C10 C11 H11C 109.5
H11A C11 H11C 109.5
H11B C11 H11C 109.5
C59 C60 C55 117.8(7)
C59 C60 H60 121.1
C55 C60 H60 121.1
C62 C63 C64 120.3(5)
C62 C63 H63 119.9
C64 C63 H63 119.9
C16 C21 C20 118.2(6)
C16 C21 H21 120.9
C20 C21 H21 120.9
C18 C19 C20 119.5(7)
C18 C19 H19 120.3
C20 C19 H19 120.3
C12 C13 H13A 109.5
C12 C13 H13B 109.5
H13A C13 H13B 109.5
C12 C13 H13C 109.5
H13A C13 H13C 109.5
H13B C13 H13C 109.5
C25 C26 C27 121.4(6)
C25 C26 H26 119.3
C27 C26 H26 119.3
C49 C50 C51 120.1(6)
C49 C50 H50 120.0
C51 C50 H50 120.0
C19 C18 C17 120.0(7)
C19 C18 H18 120.0
C17 C18 H18 120.0
C19 C20 C21 121.8(6)
C19 C20 H20 119.1
C21 C20 H20 119.1
C43 C44 H44A 109.5
C43 C44 H44B 109.5
H44A C44 H44B 109.5
C43 C44 H44C 109.5
H44A C44 H44C 109.5
H44B C44 H44C 109.5
C26 C25 C24 118.7(6)
C26 C25 H25 120.6
C24 C25 H25 120.7
C33 C32 C31 120.7(5)
C33 C32 H32 119.6
C31 C32 H32 119.6
C51 C52 C53 118.6(6)
C51 C52 H52 120.7
C53 C52 H52 120.7
C52 C51 C50 122.0(7)
C52 C51 H51 119.0
C50 C51 H51 119.0
C56 C57 C58 119.1(8)
C56 C57 H57 120.5
C58 C57 H57 120.5
C30 C31 C32 119.6(6)
C30 C31 H31 120.2
C32 C31 H31 120.2
C52 C53 C54 121.1(6)
C52 C53 H53 119.4
C54 C53 H53 119.4
C58 C59 C60 122.5(9)
C58 C59 H59 118.7
C60 C59 H59 118.7
C25 C24 C23 121.4(6)
C25 C24 H24 119.3
C23 C24 H24 119.3
C29 C30 C31 120.2(6)
C29 C30 H30 119.9
C31 C30 H30 119.9
C59 C58 C57 119.9(9)
C59 C58 H58 120.1
C57 C58 H58 120.1
Cl3 C67 Cl2 114.1(7)
Cl3 C67 Cl1 105.0(7)
Cl2 C67 Cl1 105.4(8)
Cl3 C67 H67 110.7
Cl2 C67 H67 110.7
Cl1 C67 H67 110.7
C68 Cl4 Cl5 45.1(6)
Cl5 C68 Cl6 128.7(17)
Cl5 C68 Cl4 84.2(10)
Cl6 C68 Cl4 104.8(9)
Cl5 C68 H68 111.4
Cl6 C68 H68 111.4
Cl4 C68 H68 111.4
C68 Cl5 Cl4 50.7(7)

loop_
_geom_bond_atom_site_label_1
_geom_bond_atom_site_label_2
_geom_bond_distance
O2 C16 1.376(5)
O2 C7 1.447(5)
O3 C22 1.379(5)
O3 C8 1.444(4)
O4 C49 1.378(5)
O4 C40 1.433(5)
O1 C28 1.362(5)
O1 C9 1.433(4)
O5 C55 1.362(6)
O5 C41 1.439(5)
C3 C4 1.388(6)
C3 C2 1.404(6)
C3 C7 1.512(6)
O6 C61 1.377(5)
O6 C42 1.434(5)
C1 C6 1.400(6)
C1 C2 1.412(6)
C1 C9 1.510(5)
C4 C5 1.404(6)
C4 C10 1.517(5)
C34 C35 1.386(6)
C34 C39 1.413(6)
C34 C40 1.506(6)
C2 C14 1.511(6)
C37 C38 1.384(6)
C37 C36 1.403(5)
C37 C45 1.532(6)
C6 C5 1.396(5)
C6 C12 1.519(6)
C5 C8 1.506(6)
C16 C21 1.371(6)
C16 C17 1.379(7)
C35 C36 1.400(6)
C35 C43 1.525(6)
C61 C66 1.355(6)
C61 C62 1.384(6)
C8 H8A 0.9700
C8 H8B 0.9700
C38 C39 1.401(6)
C38 C42 1.525(5)
C12 C13 1.521(5)
C12 H12A 0.9700
C12 H12B 0.9700
C55 C56 1.373(7)
C55 C60 1.384(7)
C9 H9A 0.9700
C9 H9B 0.9700
C42 H42A 0.9700
C42 H42B 0.9700
C39 C47 1.525(6)
C36 C41 1.512(6)
C22 C27 1.361(6)
C22 C23 1.367(6)
C28 C33 1.367(6)
C28 C29 1.381(6)
C41 H41A 0.9700
C41 H41B 0.9700
C40 H40A 0.9700
C40 H40B 0.9700
C66 C65 1.389(6)
C66 H66 0.9300
C49 C54 1.351(6)
C49 C50 1.370(6)
C14 C15 1.528(6)
C14 H14A 0.9700
C14 H14B 0.9700
C33 C32 1.358(7)
C33 H33 0.9300
C27 C26 1.391(7)
C27 H27 0.9300
C45 C46 1.534(6)
C45 H45A 0.9700
C45 H45B 0.9700
C7 H7A 0.9700
C7 H7B 0.9700
C48 C47 1.543(6)
C48 H48A 0.9600
C48 H48B 0.9600
C48 H48C 0.9600
C62 C63 1.364(7)
C62 H62 0.9300
C15 H15A 0.9600
C15 H15B 0.9600
C15 H15C 0.9600
C65 C64 1.372(7)
C65 H65 0.9300
C46 H46A 0.9600
C46 H46B 0.9600
C46 H46C 0.9600
C43 C44 1.525(6)
C43 H43A 0.9700
C43 H43B 0.9700
C10 C11 1.537(5)
C10 H10A 0.9700
C10 H10B 0.9700
C23 C24 1.365(7)
C23 H23 0.9300
C17 C18 1.381(7)
C17 H17 0.9300
C64 C63 1.364(7)
C64 H64 0.9300
C47 H47A 0.9700
C47 H47B 0.9700
C56 C57 1.377(9)
C56 H56 0.9300
C29 C30 1.357(7)
C29 H29 0.9300
C54 C53 1.403(7)
C54 H54 0.9300
C11 H11A 0.9600
C11 H11B 0.9600
C11 H11C 0.9600
C60 C59 1.371(9)
C60 H60 0.9300
C63 H63 0.9300
C21 C20 1.382(8)
C21 H21 0.9300
C19 C18 1.357(8)
C19 C20 1.366(9)
C19 H19 0.9300
C13 H13A 0.9600
C13 H13B 0.9600
C13 H13C 0.9600
C26 C25 1.355(7)
C26 H26 0.9300
C50 C51 1.371(7)
C50 H50 0.9300
C18 H18 0.9300
C20 H20 0.9300
C44 H44A 0.9600
C44 H44B 0.9600
C44 H44C 0.9600
C25 C24 1.360(8)
C25 H25 0.9300
C32 C31 1.365(7)
C32 H32 0.9300
C52 C51 1.326(8)
C52 C53 1.353(8)
C52 H52 0.9300
C51 H51 0.9300
C57 C58 1.385(10)
C57 H57 0.9300
C31 C30 1.363(8)
C31 H31 0.9300
C53 H53 0.9300
C59 C58 1.341(10)
C59 H59 0.9300
C24 H24 0.9300
C30 H30 0.9300
C58 H58 0.9300
Cl1 C67 1.787(11)
Cl3 C67 1.591(13)
Cl2 C67 1.749(12)
C67 H67 0.9800
Cl4 C68 1.804(16)
Cl4 Cl5 2.318(17)
C68 Cl5 1.650(16)
C68 Cl6 1.774(16)
C68 H68 0.9800
